data_4319115
loop_
_publ_author_name
'Munetaka Akita'
'Yoshiaki Takahashi'
'Shiro Hikichi'
'Yoshihiko Moro-oka'

_publ_section_title
;
 Synthesis and Dehydrative Condensation of Monomeric Hydroxoruthenium
 Complexes with Hydrotris(3,5-diisopropylpyrazolyl)borate Ligand,
 TpiPr2Ru(L2)-OH (L2= dppe, bipy)
;
_journal_name_full 'Inorganic Chemistry'
_journal_page_first 169
_journal_page_last 172
_journal_paper_doi 10.1021/ic000520v
_journal_volume 40
_journal_year 2001
_chemical_formula_sum 'C68 H92 B Cl N6 O5 P2 Ru'
_chemical_formula_weight 1282.75
_chemical_name_common 'compound 4b'
_chemical_name_systematic
; 
 ? 
;
_space_group_IT_number 2
_symmetry_cell_setting triclinic
_symmetry_space_group_name_Hall '-P 1'
_symmetry_space_group_name_H-M 'P -1'
_atom_sites_solution_hydrogens geom
_atom_sites_solution_primary direct
_atom_sites_solution_secondary difmap
_audit_creation_method SHELXL
_cell_angle_alpha 91.69(4)
_cell_angle_beta 115.78(3)
_cell_angle_gamma 100.60(4)
_cell_formula_units_Z 2
_cell_length_a 16.230(5)
_cell_length_b 16.205(4)
_cell_length_c 15.454(9)
_cell_measurement_temperature 213(2)
_cell_volume 3570(3)
_computing_structure_refinement 'SHELXL-93 (Sheldrick, 1993)'
_computing_structure_solution 'SHELXS-86 (Sheldrick, 1990)'
_diffrn_ambient_temperature 213(2)
_diffrn_radiation_monochromator graphite
_diffrn_radiation_source 'fine-focus sealed tube'
_diffrn_radiation_type MoK\a
_diffrn_radiation_wavelength 0.71070
_diffrn_reflns_av_R_equivalents 0.0000
_diffrn_reflns_av_sigmaI/netI 0.0556
_diffrn_reflns_limit_h_max 20
_diffrn_reflns_limit_h_min 0
_diffrn_reflns_limit_k_max 20
_diffrn_reflns_limit_k_min -20
_diffrn_reflns_limit_l_max 17
_diffrn_reflns_limit_l_min -18
_diffrn_reflns_number 6273
_diffrn_reflns_theta_max 27.52
_diffrn_reflns_theta_min 1.29
_exptl_absorpt_coefficient_mu 0.351
_exptl_crystal_density_diffrn 1.193
_exptl_crystal_F_000 1356
_refine_diff_density_max 0.670
_refine_diff_density_min -0.558
_refine_diff_density_rms 0.096
_refine_ls_extinction_method none
_refine_ls_goodness_of_fit_all 1.473
_refine_ls_goodness_of_fit_obs 1.523
_refine_ls_matrix_type full
_refine_ls_number_parameters 752
_refine_ls_number_reflns 6273
_refine_ls_number_restraints 0
_refine_ls_restrained_S_all 1.473
_refine_ls_restrained_S_obs 1.523
_refine_ls_R_factor_all 0.0775
_refine_ls_R_factor_obs 0.0660
_refine_ls_shift/esd_max 0.179
_refine_ls_shift/esd_mean 0.011
_refine_ls_structure_factor_coef Fsqd
_refine_ls_weighting_details 'w=1/\s^2^(Fo^2^)+(0.1000P)^2^+0.0000P] where P=(Fo^2^+2Fc^2^)/3'
_refine_ls_weighting_scheme calc
_refine_ls_wR_factor_all 0.2022
_refine_ls_wR_factor_obs 0.1935
_reflns_number_observed 5454
_reflns_number_total 6273
_reflns_observed_criterion >2sigma(I)
_cod_data_source_file ic000520v_2.cif
_cod_data_source_block shelxl
_cod_depositor_comments
;
The following automatic conversions were performed:

'_refine_ls_weighting_scheme' value 'calc
w=1/\s^2^(Fo^2^)+(0.1000P)^2^+0.0000P] where P=(Fo^2^+2Fc^2^)/3' was
changed to 'calc'. New tag '_refine_ls_weighting_details' was
created. The value of the new tag was set to
'w=1/\s^2^(Fo^2^)+(0.1000P)^2^+0.0000P] where P=(Fo^2^+2Fc^2^)/3'.

Automatic conversion script
Id: cif_fix_values 3143 2015-03-26 13:38:13Z robertas 
;
_cod_original_cell_volume 3569.6(25)
_cod_database_code 4319115

loop_
_symmetry_equiv_pos_as_xyz
'x, y, z'
'-x, -y, -z'

loop_
_atom_site_aniso_label
_atom_site_aniso_U_11
_atom_site_aniso_U_22
_atom_site_aniso_U_33
_atom_site_aniso_U_23
_atom_site_aniso_U_13
_atom_site_aniso_U_12
Ru1 0.0220(3) 0.0164(3) 0.0256(3) 0.0021(2) 0.0099(3) 0.0065(2)
Cl1 0.059(2) 0.0463(12) 0.080(2) -0.0224(15) 0.031(2) 0.0071(12)
P1 0.0292(11) 0.0190(8) 0.0296(12) 0.0035(8) 0.0108(12) 0.0065(8)
P2 0.0209(10) 0.0198(8) 0.0308(12) 0.0034(8) 0.0089(12) 0.0054(7)
O1 0.027(3) 0.023(3) 0.045(4) -0.003(3) 0.013(4) 0.006(3)
O2 0.041(4) 0.039(3) 0.071(6) -0.018(4) 0.029(5) 0.006(3)
O3 0.038(4) 0.040(3) 0.052(5) -0.005(3) 0.027(4) 0.008(3)
O81 0.383(50) 0.139(14) 0.216(33) 0.026(16) 0.086(32) 0.077(20)
N11 0.028(3) 0.015(2) 0.030(4) 0.007(2) 0.022(4) 0.006(2)
N12 0.029(4) 0.018(3) 0.026(4) -0.001(3) 0.010(4) 0.009(2)
N21 0.035(4) 0.024(3) 0.027(4) -0.005(3) 0.009(4) 0.009(3)
N22 0.031(4) 0.019(3) 0.028(4) 0.000(3) 0.016(4) 0.005(3)
N31 0.012(3) 0.024(3) 0.025(4) -0.003(3) 0.010(4) 0.000(2)
N32 0.023(3) 0.019(3) 0.029(4) -0.005(3) 0.015(4) 0.002(2)
C1 0.037(5) 0.027(4) 0.044(6) 0.008(4) 0.022(5) 0.009(3)
C2 0.042(5) 0.023(3) 0.043(5) 0.009(3) 0.024(5) 0.012(3)
C3 0.036(5) 0.035(4) 0.053(7) 0.005(4) 0.027(6) 0.015(4)
C4 0.044(6) 0.037(4) 0.050(7) 0.003(4) 0.024(6) 0.018(4)
C5 0.037(5) 0.033(4) 0.053(7) -0.003(4) 0.016(6) 0.013(4)
C6 0.037(5) 0.038(4) 0.048(7) -0.004(4) 0.022(6) 0.009(4)
C7 0.055(7) 0.064(6) 0.074(10) -0.012(7) 0.028(8) 0.026(6)
C8 0.042(6) 0.056(6) 0.087(11) -0.014(7) 0.040(8) 0.003(5)
C9 0.037(5) 0.045(5) 0.057(8) -0.010(5) 0.030(7) 0.002(4)
C11 0.029(4) 0.022(3) 0.040(6) 0.003(4) 0.006(5) 0.012(3)
C12 0.035(5) 0.028(3) 0.034(5) -0.001(4) 0.018(5) 0.013(3)
C13 0.039(5) 0.030(4) 0.024(4) 0.002(3) 0.015(5) 0.019(4)
C14 0.031(4) 0.025(3) 0.038(5) 0.009(3) 0.020(5) 0.012(3)
C15 0.027(4) 0.028(4) 0.052(6) -0.002(4) 0.002(6) 0.008(3)
C16 0.053(7) 0.050(5) 0.066(8) 0.025(5) 0.041(7) 0.028(5)
C17 0.032(4) 0.024(3) 0.035(5) -0.004(3) 0.016(5) 0.006(3)
C18 0.044(6) 0.047(5) 0.029(5) -0.006(4) 0.013(6) 0.018(4)
C19 0.048(6) 0.029(4) 0.046(6) -0.008(4) 0.010(6) 0.012(4)
C21 0.027(4) 0.028(4) 0.027(5) -0.003(3) 0.013(5) 0.000(3)
C22 0.044(6) 0.034(4) 0.028(5) 0.002(4) 0.009(6) 0.005(4)
C23 0.030(4) 0.029(4) 0.027(5) 0.005(3) 0.020(5) 0.005(3)
C24 0.051(6) 0.032(4) 0.042(6) -0.008(4) 0.025(6) 0.005(4)
C25 0.061(7) 0.037(5) 0.087(10) 0.003(5) 0.056(8) 0.010(5)
C26 0.090(11) 0.058(6) 0.052(8) -0.014(6) 0.049(9) -0.006(6)
C27 0.042(5) 0.023(4) 0.045(6) 0.009(3) 0.018(6) 0.010(3)
C28 0.065(7) 0.036(5) 0.096(11) 0.019(5) 0.062(8) 0.022(5)
C29 0.083(9) 0.041(5) 0.077(9) 0.026(5) 0.061(8) 0.018(5)
C31 0.024(4) 0.028(3) 0.029(5) 0.003(3) 0.008(5) 0.013(3)
C32 0.024(4) 0.034(4) 0.036(5) 0.000(4) 0.002(5) 0.012(3)
C33 0.030(4) 0.028(4) 0.042(6) 0.000(4) 0.015(5) 0.006(3)
C34 0.027(4) 0.027(4) 0.044(6) 0.006(4) 0.010(5) 0.012(3)
C35 0.067(8) 0.045(5) 0.040(6) 0.010(4) 0.014(7) 0.024(5)
C36 0.057(7) 0.036(4) 0.057(7) 0.004(5) 0.022(7) 0.025(5)
C37 0.026(4) 0.033(4) 0.040(6) 0.002(4) 0.018(5) 0.002(3)
C38 0.046(7) 0.055(6) 0.059(8) 0.013(5) 0.027(8) 0.002(5)
C39 0.030(5) 0.052(5) 0.062(8) 0.003(5) 0.023(7) -0.002(4)
C41 0.028(4) 0.026(3) 0.036(5) 0.004(3) 0.011(5) 0.006(3)
C42 0.054(6) 0.032(4) 0.043(6) 0.010(4) 0.012(7) 0.014(4)
C43 0.064(7) 0.037(5) 0.064(8) 0.019(5) 0.017(7) 0.029(5)
C44 0.075(9) 0.041(5) 0.060(7) 0.015(5) 0.027(7) 0.033(5)
C45 0.058(7) 0.027(4) 0.047(6) 0.003(4) 0.017(7) 0.014(4)
C46 0.043(6) 0.027(4) 0.043(6) 0.002(4) 0.002(6) 0.013(4)
C51 0.031(4) 0.023(3) 0.038(5) 0.008(3) 0.019(5) 0.008(3)
C52 0.047(6) 0.027(4) 0.035(5) 0.002(4) 0.015(6) 0.013(4)
C53 0.031(5) 0.044(5) 0.048(8) -0.001(5) 0.017(7) -0.005(4)
C54 0.096(12) 0.050(6) 0.040(7) -0.008(6) 0.007(9) 0.034(7)
C55 0.061(8) 0.058(6) 0.045(7) 0.006(5) 0.028(8) 0.018(6)
C56 0.054(7) 0.037(4) 0.046(6) 0.009(4) 0.027(7) 0.012(4)
C61 0.015(4) 0.032(4) 0.032(5) -0.004(4) 0.006(5) -0.001(3)
C62 0.017(4) 0.023(3) 0.055(6) -0.006(4) 0.016(5) -0.006(3)
C63 0.045(6) 0.025(4) 0.052(6) -0.008(4) 0.019(6) 0.000(4)
C64 0.045(6) 0.049(5) 0.049(7) -0.012(5) 0.029(7) -0.007(4)
C65 0.086(11) 0.071(7) 0.028(6) 0.007(5) 0.016(8) 0.026(8)
C66 0.065(8) 0.053(5) 0.027(5) 0.004(4) 0.015(7) 0.028(6)
C71 0.033(4) 0.020(3) 0.037(5) 0.005(3) 0.020(5) 0.008(3)
C72 0.022(4) 0.024(3) 0.059(7) 0.002(4) 0.013(5) 0.007(3)
C73 0.025(4) 0.042(4) 0.038(6) -0.001(4) 0.000(6) 0.010(4)
C74 0.036(5) 0.037(4) 0.044(6) 0.011(4) 0.010(6) 0.019(4)
C75 0.045(5) 0.024(4) 0.051(6) 0.017(4) 0.011(6) 0.014(3)
C76 0.035(5) 0.027(4) 0.040(5) 0.009(4) 0.018(5) 0.014(3)
C82 0.276(42) 0.064(10) 0.163(28) 0.016(12) 0.105(27) 0.047(16)
C83 0.136(31) 0.215(28) 0.150(36) 0.033(24) -0.050(41) -0.047(20)
C84 0.158(30) 0.118(16) 0.185(36) 0.042(18) 0.023(30) 0.039(17)
C85 0.202(32) 0.074(10) 0.088(15) 0.037(9) -0.028(22) -0.006(12)
B1 0.030(5) 0.018(3) 0.036(6) 0.001(4) 0.015(5) 0.008(3)

loop_
_atom_site_label
_atom_site_type_symbol
_atom_site_fract_x
_atom_site_fract_y
_atom_site_fract_z
_atom_site_U_iso_or_equiv
_atom_site_thermal_displace_type
_atom_site_occupancy
_atom_site_calc_flag
_atom_site_refinement_flags
_atom_site_disorder_group
Ru1 Ru -0.24260(5) 0.24459(3) 0.16987(5) 0.0213(2) Uani 1 d . .
Cl1 Cl -0.2806(2) -0.3228(2) -0.2237(3) 0.0629(13) Uani 1 d . .
P1 P -0.2956(2) 0.16026(11) 0.2581(2) 0.0266(7) Uani 1 d . .
P2 P -0.39170(14) 0.19906(11) 0.0473(2) 0.0247(7) Uani 1 d . .
O1 O -0.1850(5) 0.1491(4) 0.1322(6) 0.033(2) Uani 1 d . .
O2 O -0.1832(5) 0.0180(4) 0.0440(6) 0.050(3) Uani 1 d . .
O3 O -0.3068(5) -0.0894(4) 0.0052(6) 0.041(3) Uani 1 d . .
O81 O -0.0985(26) 0.8032(12) 0.1542(22) 0.261(29) Uani 1 d . .
O91 O -0.4401(22) -0.0965(14) -0.4451(22) 0.193(8) Uiso 1 d . .
N11 N -0.2736(5) 0.3563(3) 0.2213(5) 0.021(2) Uani 1 d . .
N12 N -0.1979(5) 0.4258(3) 0.2541(5) 0.025(2) Uani 1 d . .
N21 N -0.1886(6) 0.3213(4) 0.0800(6) 0.030(3) Uani 1 d . .
N22 N -0.1618(5) 0.4059(3) 0.1150(5) 0.025(2) Uani 1 d . .
N31 N -0.0971(4) 0.2878(3) 0.2771(5) 0.020(2) Uani 1 d . .
N32 N -0.0562(5) 0.3707(3) 0.2765(5) 0.023(2) Uani 1 d . .
C1 C -0.4243(7) 0.1215(5) 0.1936(8) 0.034(3) Uani 1 d . .
C2 C -0.4582(7) 0.1142(4) 0.0830(7) 0.034(3) Uani 1 d . .
C3 C -0.2348(7) -0.0558(5) 0.0013(9) 0.038(3) Uani 1 d . .
C4 C -0.1992(8) -0.1028(5) -0.0576(9) 0.041(4) Uani 1 d . .
C5 C -0.2485(7) -0.1798(5) -0.1060(8) 0.042(4) Uani 1 d . .
C6 C -0.2163(7) -0.2219(5) -0.1605(9) 0.040(4) Uani 1 d . .
C7 C -0.1330(9) -0.1871(7) -0.1649(11) 0.063(6) Uani 1 d . .
C8 C -0.0848(8) -0.1098(7) -0.1184(12) 0.059(5) Uani 1 d . .
C9 C -0.1208(8) -0.0681(6) -0.0625(10) 0.044(4) Uani 1 d . .
C11 C -0.3380(6) 0.3800(4) 0.2445(8) 0.033(3) Uani 1 d . .
C12 C -0.3024(6) 0.4656(5) 0.2891(7) 0.030(3) Uani 1 d . .
C13 C -0.2166(7) 0.4919(5) 0.2947(7) 0.029(3) Uani 1 d . .
C14 C -0.4335(6) 0.3345(4) 0.2210(7) 0.029(3) Uani 1 d . .
C15 C -0.5057(6) 0.3854(5) 0.1601(8) 0.042(4) Uani 1 d . .
H15A H -0.4989(37) 0.4357(26) 0.1992(16) 0.042 Uiso 1 calc R .
H15B H -0.5679(6) 0.3515(19) 0.1375(46) 0.042 Uiso 1 calc R .
H15C H -0.4952(31) 0.4008(38) 0.1056(30) 0.042 Uiso 1 calc R .
C16 C -0.4458(9) 0.3212(6) 0.3125(10) 0.048(4) Uani 1 d . .
H16A H -0.4436(38) 0.3746(8) 0.3428(22) 0.048 Uiso 1 calc R .
H16B H -0.3962(21) 0.2968(30) 0.3564(18) 0.048 Uiso 1 calc R .
H16C H -0.5051(17) 0.2837(26) 0.2956(10) 0.048 Uiso 1 calc R .
C17 C -0.1501(6) 0.5768(4) 0.3332(7) 0.030(3) Uani 1 d . .
C18 C -0.0634(7) 0.5729(6) 0.4257(7) 0.040(4) Uani 1 d . .
H18A H -0.0819(8) 0.5536(40) 0.4740(16) 0.040 Uiso 1 calc R .
H18B H -0.0230(24) 0.6283(12) 0.4487(29) 0.040 Uiso 1 calc R .
H18C H -0.0304(27) 0.5345(35) 0.4127(12) 0.040 Uiso 1 calc R .
C19 C -0.2022(7) 0.6419(5) 0.3490(8) 0.045(4) Uani 1 d . .
H19A H -0.1602(16) 0.6964(9) 0.3725(47) 0.045 Uiso 1 calc R .
H19B H -0.2242(41) 0.6248(22) 0.3956(37) 0.045 Uiso 1 calc R .
H19C H -0.2546(30) 0.6449(32) 0.2887(13) 0.045 Uiso 1 calc R .
C21 C -0.1923(7) 0.3168(5) -0.0063(7) 0.028(3) Uani 1 d . .
C22 C -0.1719(8) 0.3976(5) -0.0314(7) 0.038(4) Uani 1 d . .
C23 C -0.1541(6) 0.4526(5) 0.0471(7) 0.026(3) Uani 1 d . .
C24 C -0.2013(8) 0.2346(5) -0.0634(8) 0.041(4) Uani 1 d . .
C25 C -0.1058(9) 0.2138(6) -0.0305(11) 0.053(4) Uani 1 d . .
H25A H -0.0762(22) 0.2155(44) 0.0387(13) 0.053 Uiso 1 calc R .
H25B H -0.0677(20) 0.2545(29) -0.0495(45) 0.053 Uiso 1 calc R .
H25C H -0.1128(10) 0.1583(21) -0.0598(45) 0.053 Uiso 1 calc R .
C26 C -0.2425(13) 0.2409(7) -0.1722(10) 0.064(5) Uani 1 d . .
H26A H -0.1980(19) 0.2793(38) -0.1855(11) 0.064 Uiso 1 calc R .
H26B H -0.2992(25) 0.2614(43) -0.1926(15) 0.064 Uiso 1 calc R .
H26C H -0.2561(55) 0.1860(12) -0.2068(10) 0.064 Uiso 1 calc R .
C27 C -0.1356(7) 0.5487(4) 0.0601(8) 0.037(3) Uani 1 d . .
C28 C -0.2256(9) 0.5758(6) 0.0469(11) 0.054(4) Uani 1 d . .
H28A H -0.2117(12) 0.6355(10) 0.0667(50) 0.054 Uiso 1 calc R .
H28B H -0.2506(27) 0.5456(32) 0.0857(37) 0.054 Uiso 1 calc R .
H28C H -0.2708(19) 0.5634(39) -0.0200(12) 0.054 Uiso 1 calc R .
C29 C -0.1001(11) 0.5867(6) -0.0072(11) 0.056(5) Uani 1 d . .
H29A H -0.0417(20) 0.5716(28) 0.0054(27) 0.056 Uiso 1 calc R .
H29B H -0.0905(38) 0.6472(6) 0.0024(29) 0.056 Uiso 1 calc R .
H29C H -0.1451(18) 0.5659(27) -0.0729(11) 0.056 Uiso 1 calc R .
C31 C -0.0229(6) 0.2516(4) 0.3282(7) 0.028(3) Uani 1 d . .
C32 C 0.0610(6) 0.3085(5) 0.3571(7) 0.035(3) Uani 1 d . .
C33 C 0.0394(6) 0.3837(5) 0.3238(8) 0.033(3) Uani 1 d . .
C34 C -0.0364(6) 0.1636(5) 0.3538(8) 0.034(3) Uani 1 d . .
C35 C -0.0035(10) 0.1657(6) 0.4618(8) 0.052(5) Uani 1 d . .
H35A H -0.0121(43) 0.1089(6) 0.4777(9) 0.052 Uiso 1 calc R .
H35B H -0.0392(29) 0.1966(35) 0.4810(11) 0.052 Uiso 1 calc R .
H35C H 0.0617(13) 0.1930(35) 0.4954(8) 0.052 Uiso 1 calc R .
C36 C 0.0130(8) 0.1080(6) 0.3197(9) 0.050(4) Uani 1 d . .
H36A H -0.0121(34) 0.1040(34) 0.2505(10) 0.050 Uiso 1 calc R .
H36B H 0.0031(38) 0.0526(13) 0.3386(41) 0.050 Uiso 1 calc R .
H36C H 0.0790(11) 0.1326(22) 0.3487(39) 0.050 Uiso 1 calc R .
C37 C 0.1012(7) 0.4644(5) 0.3291(8) 0.033(3) Uani 1 d . .
C38 C 0.1031(9) 0.4764(7) 0.2334(10) 0.053(5) Uani 1 d . .
H38A H 0.1389(34) 0.5319(16) 0.2375(16) 0.053 Uiso 1 calc R .
H38B H 0.0401(9) 0.4703(36) 0.1834(12) 0.053 Uiso 1 calc R .
H38C H 0.1314(39) 0.4346(25) 0.2184(23) 0.053 Uiso 1 calc R .
C39 C 0.2007(7) 0.4718(7) 0.4055(10) 0.049(4) Uani 1 d . .
H39A H 0.2010(8) 0.4639(45) 0.4669(13) 0.049 Uiso 1 calc R .
H39B H 0.2374(14) 0.5268(21) 0.4097(41) 0.049 Uiso 1 calc R .
H39C H 0.2271(20) 0.4293(35) 0.3885(29) 0.049 Uiso 1 calc R .
C41 C -0.2614(6) 0.0584(4) 0.2852(7) 0.031(3) Uani 1 d . .
C42 C -0.2184(8) 0.0378(5) 0.3811(8) 0.046(4) Uani 1 d . .
C43 C -0.1948(9) -0.0405(6) 0.3990(9) 0.057(5) Uani 1 d . .
C44 C -0.2169(10) -0.1000(6) 0.3205(9) 0.057(5) Uani 1 d . .
C45 C -0.2587(8) -0.0815(5) 0.2287(8) 0.045(4) Uani 1 d . .
C46 C -0.2794(7) -0.0022(5) 0.2099(8) 0.043(4) Uani 1 d . .
C51 C -0.2771(6) 0.2046(4) 0.3769(7) 0.029(3) Uani 1 d . .
C52 C -0.2098(8) 0.2770(5) 0.4254(7) 0.037(3) Uani 1 d . .
C53 C -0.1964(8) 0.3118(6) 0.5124(10) 0.043(4) Uani 1 d . .
C54 C -0.2457(12) 0.2756(7) 0.5536(9) 0.068(7) Uani 1 d . .
C55 C -0.3174(10) 0.1995(7) 0.5106(9) 0.052(4) Uani 1 d . .
C56 C -0.3292(8) 0.1660(5) 0.4209(9) 0.044(4) Uani 1 d . .
C61 C -0.4157(6) 0.1466(5) -0.0715(7) 0.029(3) Uani 1 d . .
C62 C -0.3834(6) 0.0726(4) -0.0763(8) 0.033(3) Uani 1 d . .
C63 C -0.3971(8) 0.0335(5) -0.1612(8) 0.043(4) Uani 1 d . .
C64 C -0.4464(9) 0.0640(6) -0.2476(10) 0.048(4) Uani 1 d . .
C65 C -0.4803(12) 0.1353(8) -0.2443(9) 0.064(6) Uani 1 d . .
C66 C -0.4639(9) 0.1760(6) -0.1575(7) 0.048(4) Uani 1 d . .
C71 C -0.4620(6) 0.2783(4) 0.0008(7) 0.028(3) Uani 1 d . .
C72 C -0.5599(6) 0.2584(4) -0.0378(8) 0.037(3) Uani 1 d . .
C73 C -0.6118(6) 0.3153(5) -0.0867(8) 0.040(4) Uani 1 d . .
C74 C -0.5667(7) 0.3930(5) -0.0995(8) 0.040(3) Uani 1 d . .
C75 C -0.4713(7) 0.4136(5) -0.0587(8) 0.043(4) Uani 1 d . .
C76 C -0.4156(6) 0.3568(5) -0.0077(7) 0.033(3) Uani 1 d . .
C82 C -0.0087(26) 0.8826(11) 0.2086(23) 0.163(19) Uani 1 d . .
C83 C 0.0567(26) 0.8552(21) 0.2835(28) 0.221(36) Uani 1 d . .
C84 C 0.0121(24) 0.7643(14) 0.2674(27) 0.172(24) Uani 1 d . .
C85 C -0.0722(24) 0.7452(10) 0.2048(16) 0.160(21) Uani 1 d . .
C92 C -0.3965(29) -0.0321(18) -0.4614(29) 0.161(10) Uiso 1 d . .
C93 C -0.2896(32) -0.0029(19) -0.3918(33) 0.184(12) Uiso 1 d . .
C94 C -0.2672(37) -0.0589(23) -0.3495(39) 0.208(15) Uiso 1 d . .
C95 C -0.3817(28) -0.1249(16) -0.3680(29) 0.160(10) Uiso 1 d . .
B1 B -0.1223(7) 0.4289(5) 0.2251(8) 0.028(3) Uani 1 d . .
H0 H -0.0860 0.4854 0.2417 0.034 Uiso 1 d . .
H01A H -0.4527 0.1602 0.2104 0.040 Uiso 1 d . .
H1A H -0.2024(136) 0.1081(89) 0.0962(140) 0.099(53) Uiso 1 d . .
H01B H -0.4397 0.0677 0.2102 0.040 Uiso 1 d . .
H1B H -0.1386(62) 0.1728(42) 0.1313(71) 0.000(18) Uiso 1 d . .
H02A H -0.5225 0.1168 0.0529 0.041 Uiso 1 d . .
H02B H -0.4518 0.0611 0.0617 0.041 Uiso 1 d . .
H5 H -0.3061 -0.2057 -0.1022 0.049 Uiso 1 d . .
H8 H -0.1117 -0.2206 -0.1995 0.077 Uiso 1 d . .
H9 H -0.0296 -0.0822 -0.1236 0.070 Uiso 1 d . .
H10 H -0.0871 -0.0140 -0.0266 0.053 Uiso 1 d . .
H12 H -0.3342 0.4990 0.3104 0.035 Uiso 1 d . .
H14 H -0.4451 0.2815 0.1859 0.036 Uiso 1 d . .
H17 H -0.1283 0.5950 0.2862 0.040 Uiso 1 d . .
H22 H -0.1729 0.4113 -0.0920 0.047 Uiso 1 d . .
H24 H -0.2424 0.1889 -0.0524 0.049 Uiso 1 d . .
H27 H -0.0888 0.5682 0.1244 0.046 Uiso 1 d . .
H32 H 0.1224 0.2977 0.3919 0.041 Uiso 1 d . .
H34 H -0.1018 0.1387 0.3232 0.040 Uiso 1 d . .
H37 H 0.0782 0.5101 0.3443 0.038 Uiso 1 d . .
H42 H -0.2056 0.0784 0.4351 0.054 Uiso 1 d . .
H43 H -0.1624 -0.0533 0.4648 0.066 Uiso 1 d . .
H44 H -0.2025 -0.1552 0.3317 0.071 Uiso 1 d . .
H45 H -0.2761 -0.1237 0.1746 0.053 Uiso 1 d . .
H46 H -0.3069 0.0110 0.1454 0.053 Uiso 1 d . .
H52 H -0.1714 0.3047 0.3969 0.047 Uiso 1 d . .
H53 H -0.1511 0.3618 0.5451 0.058 Uiso 1 d . .
H54 H -0.2340 0.2997 0.6169 0.072 Uiso 1 d . .
H55 H -0.3565 0.1730 0.5405 0.069 Uiso 1 d . .
H56 H -0.3731 0.1154 0.3890 0.056 Uiso 1 d . .
H62 H -0.3511 0.0489 -0.0166 0.041 Uiso 1 d . .
H63 H -0.3726 -0.0156 -0.1619 0.053 Uiso 1 d . .
H64 H -0.4579 0.0364 -0.3088 0.055 Uiso 1 d . .
H65 H -0.5159 0.1567 -0.3033 0.081 Uiso 1 d . .
H66 H -0.4866 0.2259 -0.1571 0.059 Uiso 1 d . .
H72 H -0.5904 0.2046 -0.0314 0.042 Uiso 1 d . .
H73 H -0.6788 0.3019 -0.1133 0.051 Uiso 1 d . .
H74 H -0.6023 0.4318 -0.1360 0.051 Uiso 1 d . .
H75 H -0.4410 0.4675 -0.0645 0.051 Uiso 1 d . .
H76 H -0.3486 0.3724 0.0216 0.042 Uiso 1 d . .
H82A H 0.0200 0.9005 0.1617 0.141 Uiso 1 d . .
H82B H -0.0276 0.9331 0.2197 0.141 Uiso 1 d . .
H83A H 0.1172 0.8709 0.2903 0.182 Uiso 1 d . .
H83B H 0.0593 0.8887 0.3437 0.182 Uiso 1 d . .
H84A H 0.0491 0.7328 0.2555 0.153 Uiso 1 d . .
H84B H 0.0143 0.7476 0.3324 0.153 Uiso 1 d . .
H85A H -0.1136 0.7305 0.2363 0.111 Uiso 1 d . .
H85B H -0.0806 0.6940 0.1659 0.111 Uiso 1 d . .
H92A H -0.3970 -0.0483 -0.5283 0.196 Uiso 1 d . .
H92B H -0.4258 0.0136 -0.4735 0.196 Uiso 1 d . .
H93A H -0.2514 0.0070 -0.4222 0.191 Uiso 1 d . .
H93B H -0.2828 0.0484 -0.3532 0.191 Uiso 1 d . .
H94A H -0.2436 -0.0942 -0.3615 0.217 Uiso 1 d . .
H94B H -0.2449 -0.0413 -0.2770 0.217 Uiso 1 d . .
H95A H -0.3921 -0.1181 -0.3090 0.174 Uiso 1 d . .
H95B H -0.3779 -0.1831 -0.3742 0.174 Uiso 1 d . .

loop_
_atom_type_symbol
_atom_type_description
_atom_type_scat_dispersion_real
_atom_type_scat_dispersion_imag
_atom_type_scat_source
Ru Ru -1.2594 0.8363 'International Tables Vol C Tables 4.2.6.8 and 6.1.1.4'
Cl Cl 0.1484 0.1585 'International Tables Vol C Tables 4.2.6.8 and 6.1.1.4'
P P 0.1023 0.0942 'International Tables Vol C Tables 4.2.6.8 and 6.1.1.4'
O O 0.0106 0.0060 'International Tables Vol C Tables 4.2.6.8 and 6.1.1.4'
N N 0.0061 0.0033 'International Tables Vol C Tables 4.2.6.8 and 6.1.1.4'
C C 0.0033 0.0016 'International Tables Vol C Tables 4.2.6.8 and 6.1.1.4'
B B 0.0013 0.0007 'International Tables Vol C Tables 4.2.6.8 and 6.1.1.4'
H H 0.0000 0.0000 'International Tables Vol C Tables 4.2.6.8 and 6.1.1.4'

loop_
_geom_angle_atom_site_label_1
_geom_angle_atom_site_label_2
_geom_angle_atom_site_label_3
_geom_angle
_geom_angle_site_symmetry_1
_geom_angle_site_symmetry_3
_geom_angle_publ_flag
O1 Ru1 N31 81.1(2) . . ?
O1 Ru1 N11 168.9(3) . . ?
N31 Ru1 N11 88.6(2) . . ?
O1 Ru1 N21 84.2(3) . . ?
N31 Ru1 N21 81.2(3) . . ?
N11 Ru1 N21 90.4(3) . . ?
O1 Ru1 P1 92.7(3) . . ?
N31 Ru1 P1 98.9(2) . . ?
N11 Ru1 P1 92.8(2) . . ?
N21 Ru1 P1 176.8(2) . . ?
O1 Ru1 P2 96.1(2) . . ?
N31 Ru1 P2 175.3(3) . . ?
N11 Ru1 P2 94.0(2) . . ?
N21 Ru1 P2 94.9(2) . . ?
P1 Ru1 P2 84.93(10) . . ?
C51 P1 C41 101.1(4) . . ?
C51 P1 C1 102.7(5) . . ?
C41 P1 C1 98.9(4) . . ?
C51 P1 Ru1 118.9(3) . . ?
C41 P1 Ru1 120.8(4) . . ?
C1 P1 Ru1 111.2(4) . . ?
C71 P2 C2 108.7(5) . . ?
C71 P2 C61 96.8(4) . . ?
C2 P2 C61 98.8(4) . . ?
C71 P2 Ru1 117.7(3) . . ?
C2 P2 Ru1 110.1(3) . . ?
C61 P2 Ru1 122.5(3) . . ?
C85 O81 C82 102.3(20) . . ?
C92 O91 C95 109.0(32) . . ?
C11 N11 N12 105.9(6) . . ?
C11 N11 Ru1 141.1(6) . . ?
N12 N11 Ru1 112.2(5) . . ?
C13 N12 N11 110.5(8) . . ?
C13 N12 B1 127.2(7) . . ?
N11 N12 B1 120.8(6) . . ?
C21 N21 N22 106.4(9) . . ?
C21 N21 Ru1 140.3(6) . . ?
N22 N21 Ru1 111.0(7) . . ?
C23 N22 N21 109.9(8) . . ?
C23 N22 B1 130.5(6) . . ?
N21 N22 B1 117.3(7) . . ?
C31 N31 N32 104.5(6) . . ?
C31 N31 Ru1 136.8(5) . . ?
N32 N31 Ru1 115.3(4) . . ?
C33 N32 N31 110.5(6) . . ?
C33 N32 B1 132.5(7) . . ?
N31 N32 B1 117.1(7) . . ?
C2 C1 P1 110.3(8) . . ?
C1 C2 P2 112.6(6) . . ?
O3 C3 O2 125.8(11) . . ?
O3 C3 C4 119.4(8) . . ?
O2 C3 C4 114.8(11) . . ?
C9 C4 C5 119.9(12) . . ?
C9 C4 C3 120.6(9) . . ?
C5 C4 C3 119.5(12) . . ?
C4 C5 C6 119.3(13) . . ?
C5 C6 C7 121.6(9) . . ?
C5 C6 Cl1 119.3(10) . . ?
C7 C6 Cl1 119.1(10) . . ?
C8 C7 C6 119.2(14) . . ?
C7 C8 C9 117.3(15) . . ?
C4 C9 C8 122.6(10) . . ?
N11 C11 C12 108.2(9) . . ?
N11 C11 C14 129.5(7) . . ?
C12 C11 C14 122.0(9) . . ?
C13 C12 C11 108.3(9) . . ?
C12 C13 N12 107.1(7) . . ?
C12 C13 C17 129.9(8) . . ?
N12 C13 C17 123.0(9) . . ?
C11 C14 C16 111.4(8) . . ?
C11 C14 C15 110.5(8) . . ?
C16 C14 C15 107.1(10) . . ?
C13 C17 C18 111.8(7) . . ?
C13 C17 C19 109.2(8) . . ?
C18 C17 C19 111.4(7) . . ?
N21 C21 C22 110.9(7) . . ?
N21 C21 C24 123.7(9) . . ?
C22 C21 C24 124.7(11) . . ?
C23 C22 C21 105.2(10) . . ?
N22 C23 C22 107.5(7) . . ?
N22 C23 C27 122.4(10) . . ?
C22 C23 C27 130.0(10) . . ?
C25 C24 C26 108.4(13) . . ?
C25 C24 C21 109.8(8) . . ?
C26 C24 C21 111.5(8) . . ?
C29 C27 C23 112.1(10) . . ?
C29 C27 C28 111.3(9) . . ?
C23 C27 C28 109.1(9) . . ?
C32 C31 N31 111.2(7) . . ?
C32 C31 C34 126.6(6) . . ?
N31 C31 C34 122.0(8) . . ?
C31 C32 C33 106.5(7) . . ?
N32 C33 C32 107.3(8) . . ?
N32 C33 C37 122.3(7) . . ?
C32 C33 C37 130.2(8) . . ?
C31 C34 C35 110.0(7) . . ?
C31 C34 C36 112.5(10) . . ?
C35 C34 C36 110.6(7) . . ?
C33 C37 C38 111.7(9) . . ?
C33 C37 C39 112.3(8) . . ?
C38 C37 C39 108.2(12) . . ?
C46 C41 C42 117.8(7) . . ?
C46 C41 P1 119.8(7) . . ?
C42 C41 P1 122.4(7) . . ?
C43 C42 C41 120.9(10) . . ?
C42 C43 C44 118.9(10) . . ?
C45 C44 C43 120.7(8) . . ?
C44 C45 C46 120.9(9) . . ?
C41 C46 C45 120.6(9) . . ?
C56 C51 C52 118.2(11) . . ?
C56 C51 P1 121.0(7) . . ?
C52 C51 P1 120.8(10) . . ?
C53 C52 C51 121.7(13) . . ?
C54 C53 C52 120.0(9) . . ?
C53 C54 C55 123.5(14) . . ?
C56 C55 C54 114.6(16) . . ?
C51 C56 C55 122.0(10) . . ?
C66 C61 C62 116.9(9) . . ?
C66 C61 P2 123.4(6) . . ?
C62 C61 P2 119.7(7) . . ?
C63 C62 C61 121.7(9) . . ?
C62 C63 C64 120.6(8) . . ?
C65 C64 C63 118.4(11) . . ?
C66 C65 C64 120.6(10) . . ?
C65 C66 C61 121.7(8) . . ?
C76 C71 C72 120.3(7) . . ?
C76 C71 P2 117.0(7) . . ?
C72 C71 P2 122.1(6) . . ?
C73 C72 C71 120.5(9) . . ?
C72 C73 C74 120.0(9) . . ?
C75 C74 C73 119.4(7) . . ?
C74 C75 C76 122.1(10) . . ?
C71 C76 C75 117.6(9) . . ?
C83 C82 O81 107.6(20) . . ?
C82 C83 C84 100.3(22) . . ?
C85 C84 C83 114.7(20) . . ?
C84 C85 O81 113.7(25) . . ?
O91 C92 C93 117.1(32) . . ?
C94 C93 C92 106.8(37) . . ?
C93 C94 C95 102.2(36) . . ?
O91 C95 C94 100.9(33) . . ?
N12 B1 N32 113.2(9) . . ?
N12 B1 N22 111.4(7) . . ?
N32 B1 N22 108.5(7) . . ?

loop_
_geom_bond_atom_site_label_1
_geom_bond_atom_site_label_2
_geom_bond_distance
_geom_bond_site_symmetry_2
_geom_bond_publ_flag
Ru1 O1 2.136(7) . ?
Ru1 N31 2.175(6) . ?
Ru1 N11 2.182(6) . ?
Ru1 N21 2.237(11) . ?
Ru1 P1 2.273(3) . ?
Ru1 P2 2.294(2) . ?
Cl1 C6 1.762(9) . ?
P1 C51 1.827(11) . ?
P1 C41 1.840(7) . ?
P1 C1 1.849(10) . ?
P2 C71 1.829(7) . ?
P2 C2 1.837(12) . ?
P2 C61 1.847(10) . ?
O2 C3 1.294(11) . ?
O3 C3 1.22(2) . ?
O81 C85 1.26(2) . ?
O81 C82 1.63(4) . ?
O91 C92 1.25(5) . ?
O91 C95 1.32(3) . ?
N11 C11 1.354(15) . ?
N11 N12 1.396(9) . ?
N12 C13 1.370(10) . ?
N12 B1 1.47(2) . ?
N21 C21 1.31(2) . ?
N21 N22 1.375(8) . ?
N22 C23 1.348(15) . ?
N22 B1 1.540(13) . ?
N31 C31 1.371(9) . ?
N31 N32 1.387(9) . ?
N32 C33 1.367(11) . ?
N32 B1 1.532(10) . ?
C1 C2 1.54(2) . ?
C3 C4 1.52(2) . ?
C4 C9 1.33(2) . ?
C4 C5 1.346(12) . ?
C5 C6 1.39(2) . ?
C6 C7 1.40(2) . ?
C7 C8 1.340(15) . ?
C8 C9 1.45(2) . ?
C11 C12 1.427(10) . ?
C11 C14 1.468(14) . ?
C12 C13 1.34(2) . ?
C13 C17 1.502(12) . ?
C14 C16 1.53(2) . ?
C14 C15 1.543(10) . ?
C17 C18 1.522(11) . ?
C17 C19 1.544(12) . ?
C21 C22 1.399(13) . ?
C21 C24 1.524(11) . ?
C22 C23 1.374(13) . ?
C23 C27 1.520(10) . ?
C24 C25 1.51(2) . ?
C24 C26 1.53(2) . ?
C27 C29 1.49(2) . ?
C27 C28 1.53(2) . ?
C31 C32 1.374(13) . ?
C31 C34 1.494(12) . ?
C32 C33 1.382(11) . ?
C33 C37 1.472(13) . ?
C34 C35 1.51(2) . ?
C34 C36 1.529(15) . ?
C37 C38 1.51(2) . ?
C37 C39 1.509(12) . ?
C41 C46 1.391(13) . ?
C41 C42 1.417(14) . ?
C42 C43 1.393(11) . ?
C43 C44 1.40(2) . ?
C44 C45 1.35(2) . ?
C45 C46 1.394(10) . ?
C51 C56 1.38(2) . ?
C51 C52 1.377(12) . ?
C52 C53 1.35(2) . ?
C53 C54 1.30(2) . ?
C54 C55 1.44(2) . ?
C55 C56 1.39(2) . ?
C61 C66 1.370(13) . ?
C61 C62 1.406(10) . ?
C62 C63 1.35(2) . ?
C63 C64 1.39(2) . ?
C64 C65 1.38(2) . ?
C65 C66 1.37(2) . ?
C71 C76 1.396(13) . ?
C71 C72 1.400(12) . ?
C72 C73 1.379(10) . ?
C73 C74 1.40(2) . ?
C74 C75 1.361(15) . ?
C75 C76 1.419(10) . ?
C82 C83 1.34(3) . ?
C83 C84 1.48(4) . ?
C84 C85 1.26(3) . ?
C92 C93 1.56(5) . ?
C93 C94 1.15(4) . ?
C94 C95 1.86(8) . ?
